data_1571925
loop_
_publ_author_name
'Simms, Megan E.'
'Li, Zhiyao'
'Sibley, Megan M.'
'Ivanov, Alexander S.'
'Lara, Caroline M.'
'Johnstone, Timothy C.'
'Kertesz, Vilmos'
'Fears, Amanda'
'White, Frankie D.'
'Thorek, Daniel L. J.'
'Thiele, Nikki A.'

_publ_section_title
;
 PYTA: a universal chelator for advancing the theranostic palette of
 nuclear medicine.
;
_journal_issue 29
_journal_name_full 'Chemical science'
_journal_page_first 11279
_journal_page_last 11286
_journal_paper_doi 10.1039/d3sc06854d
_journal_volume 15
_journal_year 2024
_chemical_formula_moiety 'C26 H31 N6 O8 Sc, 3(H2 O)'
_chemical_formula_sum 'C26 H37 N6 O11 Sc'
_chemical_formula_weight 654.57
_space_group_crystal_system monoclinic
_space_group_IT_number 15
_space_group_name_Hall '-C 2yc'
_space_group_name_H-M_alt 'C 1 2/c 1'
_atom_sites_solution_hydrogens mixed
_audit_block_doi 10.5517/ccdc.csd.cc2h3nny
_audit_creation_date 2023-09-21
_audit_creation_method
;
Olex2 1.5
(compiled 2023.08.24 svn.re1ec1418 for OlexSys, GUI svn.r6817)
;
_audit_update_record
;
2023-09-25 deposited with the CCDC.	2024-06-06 downloaded from the CCDC.
;
_cell_angle_alpha 90
_cell_angle_beta 90.1060(10)
_cell_angle_gamma 90
_cell_formula_units_Z 8
_cell_length_a 37.2521(6)
_cell_length_b 11.0181(2)
_cell_length_c 14.5531(2)
_cell_measurement_reflns_used 9901
_cell_measurement_temperature 300.40
_cell_measurement_theta_max 32.05
_cell_measurement_theta_min 2.38
_cell_volume 5973.27(17)
_computing_cell_refinement 'SAINT V8.40B (?, 2016)'
_computing_data_reduction 'SAINT V8.40B (?, 2016)'
_computing_molecular_graphics 'Olex2 1.5 (Dolomanov et al., 2009)'
_computing_publication_material 'Olex2 1.5 (Dolomanov et al., 2009)'
_computing_structure_refinement 'SHELXL 2018/3 (Sheldrick, 2015)'
_computing_structure_solution 'SHELXT 2018/2 (Sheldrick, 2018)'
_diffrn_ambient_temperature 300.40
_diffrn_measured_fraction_theta_full 0.948
_diffrn_measured_fraction_theta_max 0.963
_diffrn_measurement_device_type 'Bruker APEX-II CCD'
_diffrn_measurement_method '\f and \w scans'
_diffrn_radiation_type MoK\a
_diffrn_radiation_wavelength 0.71073
_diffrn_reflns_av_R_equivalents 0.0453
_diffrn_reflns_av_unetI/netI 0.0356
_diffrn_reflns_Laue_measured_fraction_full 0.948
_diffrn_reflns_Laue_measured_fraction_max 0.963
_diffrn_reflns_limit_h_max 38
_diffrn_reflns_limit_h_min -50
_diffrn_reflns_limit_k_max 14
_diffrn_reflns_limit_k_min -14
_diffrn_reflns_limit_l_max 19
_diffrn_reflns_limit_l_min -19
_diffrn_reflns_number 33634
_diffrn_reflns_point_group_measured_fraction_full 0.948
_diffrn_reflns_point_group_measured_fraction_max 0.963
_diffrn_reflns_theta_full 25.242
_diffrn_reflns_theta_max 28.699
_diffrn_reflns_theta_min 2.471
_diffrn_source_current 1.4
_diffrn_source_power 0.07
_diffrn_source_voltage 50.0
_diffrn_standards_number 0
_exptl_absorpt_coefficient_mu 0.316
_exptl_absorpt_correction_T_max 0.7472
_exptl_absorpt_correction_T_min 0.6868
_exptl_absorpt_correction_type multi-scan
_exptl_absorpt_process_details
;
SADABS-2016/2 (Bruker,2016/2) was used for absorption correction.
wR2(int) was 0.1463 before and 0.0714 after correction.
The Ratio of minimum to maximum transmission is 0.9192.
The \l/2 correction factor is Not present.
;
_exptl_crystal_density_diffrn 1.456
_exptl_crystal_description block
_exptl_crystal_F_000 2752
_exptl_crystal_size_max 0.508
_exptl_crystal_size_mid 0.362
_exptl_crystal_size_min 0.29
_refine_diff_density_max 0.934
_refine_diff_density_min -0.262
_refine_diff_density_rms 0.044
_refine_ls_extinction_method none
_refine_ls_goodness_of_fit_ref 1.039
_refine_ls_hydrogen_treatment mixed
_refine_ls_matrix_type full
_refine_ls_number_parameters 445
_refine_ls_number_reflns 7420
_refine_ls_number_restraints 99
_refine_ls_restrained_S_all 1.034
_refine_ls_R_factor_all 0.0529
_refine_ls_R_factor_gt 0.0444
_refine_ls_shift/su_max 0.001
_refine_ls_shift/su_mean 0.000
_refine_ls_structure_factor_coef Fsqd
_refine_ls_weighting_details 'w=1/[\s^2^(Fo^2^)+(0.0564P)^2^+5.3699P] where P=(Fo^2^+2Fc^2^)/3'
_refine_ls_weighting_scheme calc
_refine_ls_wR_factor_gt 0.1172
_refine_ls_wR_factor_ref 0.1234
_reflns_Friedel_coverage 0.000
_reflns_number_gt 6388
_reflns_number_total 7420
_reflns_threshold_expression 'I > 2\s(I)'
_cod_data_source_file d3sc06854d2.cif
_cod_data_source_block tcj62
_cod_depositor_comments 'Adding full bibliography for 1571923--1571925.cif.'
_cod_database_code 1571925
_shelx_shelxl_version_number 2018/3
_shelx_space_group_comment
;
The symmetry employed for this shelxl refinement is uniquely defined
by the following loop, which should always be used as a source of
symmetry information in preference to the above space-group names.
They are only intended as comments.
;
_shelx_estimated_absorpt_t_max 0.914
_shelx_estimated_absorpt_t_min 0.856
_olex2_refinement_description
;
1. Fixed Uiso
 At 1.2 times of:
  All C(H) groups, All C(H,H) groups, All C(H,H,H,H) groups
 At 1.5 times of:
  All O(H) groups, All O(H,H) groups
2. Restrained distances
 O9-H9C = O9-H9D
 0.82 with sigma of 0.02
 O10-H10C = O10-H10D
 0.82 with sigma of 0.02
 O11-H11C = O11-H11D
 0.82 with sigma of 0.02
3. Uiso/Uaniso restraints and constraints
C21A \\sim O7A \\sim O8A \\sim C21B \\sim O7B \\sim O8B: within 2A with sigma
of 0.04 and sigma for terminal atoms of 0.08 within 2A
4. Rigid body (RIGU) restrains
 C21A, O7A, O8A, C21B, O7B, O8B
 with sigma for 1-2 distances of 0.004 and sigma for 1-3 distances of 0.004
5. Same fragment restrains
{C21A, O7A, O8A} sigma for 1-2: 0.02, 1-3: 0.04
as in
{C21B, O7B, O8B}
6. Others
 Sof(H22C)=Sof(H22D)=Sof(C21B)=Sof(O7B)=Sof(O8B)=Sof(H8B)=1-FVAR(1)
 Sof(H22A)=Sof(H22B)=Sof(C21A)=Sof(O7A)=Sof(O8A)=Sof(H8A)=FVAR(1)
7.a Secondary CH2 refined with riding coordinates:
 C9(H9A,H9B), C11(H11A,H11B), C2(H2A,H2B), C12(H12A,H12B), C3(H3A,H3B),
 C13(H13A,H13B), C22(H22A,H22B), C22(H22C,H22D), C26(H26A,H26B), C24(H24A,H24B),
  C10(H10A,H10B), C23(H23A,H23B), C20(H20A,H20B)
7.b Aromatic/amide H refined with riding coordinates:
 C7(H7), C16(H16), C6(H6), C5(H5), C17(H17), C18(H18)
7.c Idealised tetrahedral OH refined as rotating group:
 O8A(H8A), O8B(H8B)
;
_olex2_submission_special_instructions 'No special instructions were received'

loop_
_space_group_symop_operation_xyz
'x, y, z'
'-x, y, -z+1/2'
'x+1/2, y+1/2, z'
'-x+1/2, y+1/2, -z+1/2'
'-x, -y, -z'
'x, -y, z-1/2'
'-x+1/2, -y+1/2, -z'
'x+1/2, -y+1/2, z-1/2'

loop_
_atom_site_label
_atom_site_type_symbol
_atom_site_fract_x
_atom_site_fract_y
_atom_site_fract_z
_atom_site_U_iso_or_equiv
_atom_site_adp_type
_atom_site_occupancy
_atom_site_site_symmetry_order
_atom_site_calc_flag
_atom_site_refinement_flags_posn
_atom_site_refinement_flags_adp
_atom_site_refinement_flags_occupancy
_atom_site_disorder_assembly
_atom_site_disorder_group
Sc1 Sc 0.38282(2) 0.23990(2) 0.88918(2) 0.02664(9) Uani 1 1 d . . . . .
O1 O 0.34387(3) 0.34435(10) 0.81511(8) 0.0354(3) Uani 1 1 d . . . . .
O3 O 0.39917(3) 0.21774(10) 0.74936(8) 0.0319(2) Uani 1 1 d . . . . .
O4 O 0.38331(4) 0.22883(12) 0.60212(8) 0.0418(3) Uani 1 1 d . . . . .
C1 C 0.32082(4) 0.41887(14) 0.84529(12) 0.0338(3) Uani 1 1 d . . . . .
C14 C 0.42075(5) 0.13533(16) 1.05930(12) 0.0392(4) Uani 1 1 d . . . . .
O5 O 0.40395(3) 0.22420(11) 1.02477(8) 0.0368(3) Uani 1 1 d . . . . .
C9 C 0.30943(4) 0.05704(17) 0.83582(12) 0.0389(4) Uani 1 1 d . . . . .
H9A H 0.302046 -0.025829 0.823568 0.047 Uiso 1 1 calc R U . . .
H9B H 0.292673 0.110546 0.804722 0.047 Uiso 1 1 calc R U . . .
C11 C 0.38277(5) -0.06670(14) 0.88608(12) 0.0368(3) Uani 1 1 d . . . . .
H11A H 0.364360 -0.073189 0.932877 0.044 Uiso 1 1 calc R U . . .
H11B H 0.395334 -0.143685 0.882890 0.044 Uiso 1 1 calc R U . . .
C25 C 0.37790(4) 0.19649(14) 0.68259(11) 0.0310(3) Uani 1 1 d . . . . .
O2 O 0.29899(4) 0.47419(13) 0.79595(9) 0.0470(3) Uani 1 1 d . . . . .
C2 C 0.31931(5) 0.43712(16) 0.94816(12) 0.0383(4) Uani 1 1 d . . . . .
H2A H 0.316927 0.523092 0.961141 0.046 Uiso 1 1 calc R U . . .
H2B H 0.298215 0.396497 0.972132 0.046 Uiso 1 1 calc R U . . .
C4 C 0.32157(5) 0.21194(17) 1.05482(12) 0.0372(3) Uani 1 1 d . . . . .
C12 C 0.44087(4) 0.02033(15) 0.85267(12) 0.0357(3) Uani 1 1 d . . . . .
H12A H 0.433751 0.016237 0.788599 0.043 Uiso 1 1 calc R U . . .
H12B H 0.453590 -0.053901 0.867699 0.043 Uiso 1 1 calc R U . . .
C3 C 0.34063(5) 0.32689(17) 1.08079(12) 0.0405(4) Uani 1 1 d . . . . .
H3A H 0.324842 0.378405 1.116584 0.049 Uiso 1 1 calc R U . . .
H3B H 0.361625 0.308281 1.117726 0.049 Uiso 1 1 calc R U . . .
C13 C 0.41930(5) 0.01702(15) 1.00855(12) 0.0401(4) Uani 1 1 d . . . . .
H13A H 0.442777 -0.020897 1.010958 0.048 Uiso 1 1 calc R U . . .
H13B H 0.402465 -0.036504 1.039201 0.048 Uiso 1 1 calc R U . . .
C22 C 0.41687(5) 0.48384(17) 0.78396(15) 0.0466(4) Uani 1 1 d . . . . .
H22A H 0.393451 0.478653 0.754955 0.056 Uiso 0.722(4) 1 calc R U P A 1
H22B H 0.432494 0.425418 0.754281 0.056 Uiso 0.722(4) 1 calc R U P A 1
H22C H 0.392444 0.477579 0.761211 0.056 Uiso 0.278(4) 1 calc R U P A 2
H22D H 0.429359 0.414516 0.758238 0.056 Uiso 0.278(4) 1 calc R U P A 2
N6 N 0.34551(3) 0.07613(12) 0.79748(9) 0.0313(3) Uani 1 1 d . . . . .
C26 C 0.34387(4) 0.12723(15) 0.70436(11) 0.0351(3) Uani 1 1 d . . . . .
H26A H 0.323396 0.181268 0.699493 0.042 Uiso 1 1 calc R U . . .
H26B H 0.340708 0.062227 0.660127 0.042 Uiso 1 1 calc R U . . .
C24 C 0.37625(5) 0.48956(16) 1.01858(13) 0.0426(4) Uani 1 1 d . . . . .
H24A H 0.395506 0.459053 1.057139 0.051 Uiso 1 1 calc R U . . .
H24B H 0.363510 0.551692 1.052662 0.051 Uiso 1 1 calc R U . . .
C7 C 0.28169(5) 0.02267(18) 0.99081(13) 0.0434(4) Uani 1 1 d . . . . .
H7 H 0.267948 -0.040368 0.966913 0.052 Uiso 1 1 calc R U . . .
C16 C 0.50222(5) 0.11628(18) 0.86322(13) 0.0420(4) Uani 1 1 d . . . . .
H16 H 0.512941 0.040880 0.854800 0.050 Uiso 1 1 calc R U . . .
C15 C 0.46526(4) 0.12688(15) 0.86688(11) 0.0325(3) Uani 1 1 d . . . . .
N2 N 0.41347(4) 0.45260(13) 0.88154(11) 0.0380(3) Uani 1 1 d . . . . .
C10 C 0.36560(5) -0.03968(15) 0.79471(12) 0.0374(3) Uani 1 1 d . . . . .
H10A H 0.384014 -0.035058 0.747811 0.045 Uiso 1 1 calc R U . . .
H10B H 0.349357 -0.105104 0.778481 0.045 Uiso 1 1 calc R U . . .
C6 C 0.27688(5) 0.0609(2) 1.08024(14) 0.0486(5) Uani 1 1 d . . . . .
H6 H 0.260759 0.021223 1.118587 0.058 Uiso 1 1 calc R U . . .
C8 C 0.30737(4) 0.07981(15) 0.93720(12) 0.0347(3) Uani 1 1 d . . . . .
C5 C 0.29626(5) 0.15860(19) 1.11182(13) 0.0453(4) Uani 1 1 d . . . . .
H5 H 0.292459 0.188595 1.170735 0.054 Uiso 1 1 calc R U . . .
N5 N 0.40837(4) 0.03074(11) 0.91129(9) 0.0303(3) Uani 1 1 d . . . . .
N1 N 0.44873(4) 0.23327(12) 0.88179(10) 0.0318(3) Uani 1 1 d . . . . .
N3 N 0.35150(4) 0.38999(12) 0.99578(10) 0.0345(3) Uani 1 1 d . . . . .
C23 C 0.39172(5) 0.54362(15) 0.93276(15) 0.0449(4) Uani 1 1 d . . . . .
H23A H 0.372397 0.572628 0.893747 0.054 Uiso 1 1 calc R U . . .
H23B H 0.406719 0.612429 0.948757 0.054 Uiso 1 1 calc R U . . .
N4 N 0.32863(4) 0.16866(13) 0.97010(9) 0.0334(3) Uani 1 1 d . . . . .
C19 C 0.46908(4) 0.33221(16) 0.89487(12) 0.0376(4) Uani 1 1 d . . . . .
C20 C 0.44939(5) 0.44426(16) 0.92522(16) 0.0462(4) Uani 1 1 d . . . . .
H20A H 0.446675 0.442875 0.991486 0.055 Uiso 1 1 calc R U . . .
H20B H 0.463371 0.515437 0.909204 0.055 Uiso 1 1 calc R U . . .
C17 C 0.52288(5) 0.2192(2) 0.87224(15) 0.0501(5) Uani 1 1 d . . . . .
H17 H 0.547748 0.214885 0.867790 0.060 Uiso 1 1 calc R U . . .
C18 C 0.50608(5) 0.32904(19) 0.88802(14) 0.0468(4) Uani 1 1 d . . . . .
H18 H 0.519476 0.399846 0.893957 0.056 Uiso 1 1 calc R U . . .
O6 O 0.43716(6) 0.13878(16) 1.13269(12) 0.0825(7) Uani 1 1 d . . . . .
C21A C 0.43220(9) 0.6128(3) 0.7698(3) 0.0408(7) Uani 0.722(4) 1 d D U P A 1
O7A O 0.44028(7) 0.68819(19) 0.82491(15) 0.0647(8) Uani 0.722(4) 1 d D U P A 1
O8A O 0.43653(12) 0.6271(3) 0.68020(19) 0.0785(12) Uani 0.722(4) 1 d D U P A 1
H8A H 0.440494 0.698807 0.668976 0.118 Uiso 0.722(4) 1 calc R U P A 1
C21B C 0.4322(2) 0.5909(8) 0.7303(8) 0.0448(19) Uani 0.278(4) 1 d D U P A 2
O7B O 0.4593(3) 0.5888(8) 0.6865(9) 0.107(4) Uani 0.278(4) 1 d D U P A 2
O8B O 0.41323(16) 0.6869(5) 0.7457(5) 0.063(2) Uani 0.278(4) 1 d D U P A 2
H8B H 0.424155 0.746967 0.727651 0.095 Uiso 0.278(4) 1 calc R U P A 2
O9 O 0.27594(5) 0.3405(2) 0.64059(14) 0.0798(6) Uani 1 1 d D . . . .
H9C H 0.2846(10) 0.373(4) 0.6874(19) 0.120 Uiso 1 1 d D U . . .
H9D H 0.2607(10) 0.298(4) 0.666(3) 0.120 Uiso 1 1 d D U . . .
O10 O 0.31929(5) 0.74926(15) 1.00134(12) 0.0590(4) Uani 1 1 d D . . . .
H10C H 0.3390(6) 0.756(3) 1.027(2) 0.089 Uiso 1 1 d D U . . .
H10D H 0.3075(8) 0.716(3) 1.0411(19) 0.089 Uiso 1 1 d D U . . .
O11 O 0.29021(6) 0.27505(16) 1.32931(13) 0.0693(5) Uani 1 1 d D . . . .
H11C H 0.3001(10) 0.265(3) 1.3789(17) 0.104 Uiso 1 1 d D U . . .
H11D H 0.2895(10) 0.3474(19) 1.315(2) 0.104 Uiso 1 1 d D U . . .

loop_
_atom_site_aniso_label
_atom_site_aniso_U_11
_atom_site_aniso_U_22
_atom_site_aniso_U_33
_atom_site_aniso_U_23
_atom_site_aniso_U_13
_atom_site_aniso_U_12
Sc1 0.02612(15) 0.02467(14) 0.02911(15) -0.00075(10) -0.00179(10) 0.00204(10)
O1 0.0329(6) 0.0353(6) 0.0379(6) -0.0027(4) -0.0027(4) 0.0072(4)
O3 0.0287(5) 0.0346(5) 0.0324(6) 0.0003(4) -0.0005(4) 0.0005(4)
O4 0.0434(7) 0.0506(7) 0.0314(6) 0.0054(5) 0.0018(5) 0.0014(5)
C1 0.0289(7) 0.0302(7) 0.0422(9) -0.0024(6) -0.0041(6) 0.0029(6)
C14 0.0472(9) 0.0369(8) 0.0335(8) -0.0034(6) -0.0069(7) 0.0109(7)
O5 0.0415(6) 0.0337(6) 0.0351(6) -0.0037(4) -0.0070(5) 0.0101(5)
C9 0.0318(8) 0.0450(9) 0.0399(9) -0.0043(7) 0.0005(6) -0.0100(7)
C11 0.0438(9) 0.0236(7) 0.0430(9) 0.0005(6) -0.0019(7) -0.0014(6)
C25 0.0323(7) 0.0291(7) 0.0316(7) -0.0011(6) 0.0011(6) 0.0054(6)
O2 0.0439(7) 0.0495(7) 0.0476(7) -0.0034(6) -0.0114(6) 0.0170(6)
C2 0.0358(8) 0.0373(8) 0.0419(9) -0.0049(7) -0.0036(7) 0.0112(7)
C4 0.0345(8) 0.0434(9) 0.0337(8) -0.0001(7) 0.0004(6) 0.0081(7)
C12 0.0349(8) 0.0322(7) 0.0401(9) -0.0052(6) -0.0001(6) 0.0072(6)
C3 0.0458(9) 0.0428(9) 0.0328(8) -0.0073(7) -0.0007(7) 0.0097(7)
C13 0.0558(10) 0.0312(8) 0.0331(8) 0.0036(6) -0.0074(7) 0.0054(7)
C22 0.0432(9) 0.0350(9) 0.0617(12) 0.0134(8) 0.0021(8) -0.0010(7)
N6 0.0301(6) 0.0318(6) 0.0319(6) -0.0010(5) -0.0002(5) -0.0028(5)
C26 0.0366(8) 0.0378(8) 0.0311(8) -0.0010(6) -0.0049(6) -0.0037(6)
C24 0.0459(9) 0.0310(8) 0.0509(10) -0.0118(7) -0.0100(8) 0.0054(7)
C7 0.0312(8) 0.0487(10) 0.0504(10) 0.0056(8) 0.0028(7) -0.0046(7)
C16 0.0316(8) 0.0503(10) 0.0442(9) 0.0006(8) -0.0015(7) 0.0114(7)
C15 0.0306(7) 0.0367(8) 0.0301(7) 0.0010(6) -0.0017(6) 0.0053(6)
N2 0.0335(7) 0.0273(6) 0.0533(9) 0.0009(6) -0.0049(6) 0.0001(5)
C10 0.0422(9) 0.0290(7) 0.0411(9) -0.0075(6) -0.0028(7) -0.0014(6)
C6 0.0345(9) 0.0651(12) 0.0463(10) 0.0145(9) 0.0083(7) 0.0009(8)
C8 0.0285(7) 0.0369(8) 0.0388(8) 0.0020(6) 0.0019(6) -0.0004(6)
C5 0.0396(9) 0.0615(12) 0.0348(9) 0.0051(8) 0.0060(7) 0.0099(8)
N5 0.0350(6) 0.0254(6) 0.0305(6) -0.0004(5) -0.0021(5) 0.0010(5)
N1 0.0272(6) 0.0313(6) 0.0369(7) 0.0004(5) -0.0028(5) 0.0013(5)
N3 0.0352(7) 0.0318(6) 0.0365(7) -0.0049(5) -0.0051(5) 0.0061(5)
C23 0.0435(9) 0.0244(7) 0.0668(12) -0.0056(7) -0.0063(8) 0.0028(7)
N4 0.0314(6) 0.0353(7) 0.0336(7) -0.0014(5) 0.0014(5) 0.0010(5)
C19 0.0305(8) 0.0371(8) 0.0450(9) 0.0027(7) -0.0057(6) -0.0030(6)
C20 0.0366(9) 0.0333(8) 0.0686(13) -0.0049(8) -0.0109(8) -0.0046(7)
C17 0.0273(8) 0.0669(13) 0.0561(12) 0.0026(10) -0.0009(7) 0.0033(8)
C18 0.0305(8) 0.0512(11) 0.0588(12) 0.0023(9) -0.0056(7) -0.0070(7)
O6 0.1306(17) 0.0597(10) 0.0571(10) -0.0256(8) -0.0550(10) 0.0462(10)
C21A 0.0489(15) 0.0349(16) 0.0387(17) 0.0054(12) -0.0044(14) -0.0040(11)
O7A 0.103(2) 0.0402(11) 0.0510(13) -0.0019(9) 0.0083(12) -0.0234(11)
O8A 0.143(3) 0.0530(16) 0.0397(13) 0.0174(12) -0.0211(16) -0.0411(19)
C21B 0.054(4) 0.036(4) 0.045(6) 0.003(4) -0.008(4) -0.005(3)
O7B 0.085(6) 0.064(5) 0.171(10) 0.036(5) 0.053(6) 0.007(4)
O8B 0.064(4) 0.033(3) 0.092(5) 0.025(3) 0.015(3) 0.007(2)
O9 0.0645(12) 0.1089(17) 0.0661(12) -0.0226(11) -0.0141(9) 0.0077(11)
O10 0.0633(10) 0.0585(9) 0.0552(9) -0.0023(7) -0.0155(8) 0.0016(8)
O11 0.1028(15) 0.0513(9) 0.0537(10) -0.0053(7) -0.0140(9) -0.0148(9)

loop_
_atom_type_symbol
_atom_type_description
_atom_type_scat_dispersion_real
_atom_type_scat_dispersion_imag
_atom_type_scat_source
C C 0.0033 0.0016 'International Tables Vol C Tables 4.2.6.8 and 6.1.1.4'
H H 0.0000 0.0000 'International Tables Vol C Tables 4.2.6.8 and 6.1.1.4'
N N 0.0061 0.0033 'International Tables Vol C Tables 4.2.6.8 and 6.1.1.4'
O O 0.0106 0.0060 'International Tables Vol C Tables 4.2.6.8 and 6.1.1.4'
Sc Sc 0.2519 0.3716 'International Tables Vol C Tables 4.2.6.8 and 6.1.1.4'

loop_
_citation_id
_citation_doi
_citation_year
1 10.1016/j.poly.2023.116730 2024

loop_
_exptl_crystal_face_index_h
_exptl_crystal_face_index_k
_exptl_crystal_face_index_l
_exptl_crystal_face_perp_dist
1.00 0.00 0.00 0.2460
-1.00 0.00 0.00 0.0950
1.00 -1.00 0.00 0.2270
-1.00 1.00 0.00 0.0920
1.00 1.00 -1.00 0.2480
-1.00 -1.00 1.00 0.0630
-1.00 0.00 1.00 0.0870
1.00 0.00 -1.00 0.2270
1.00 1.00 -2.00 0.1740
-1.00 -1.00 2.00 0.0900
-1.00 0.00 2.00 0.0880
1.00 0.00 -2.00 0.1450
0.00 -1.00 1.00 0.2200
0.00 0.00 1.00 0.2260
0.00 -1.00 -1.00 0.1660
0.00 1.00 1.00 0.2050
0.00 1.00 0.00 0.1490
0.00 -1.00 0.00 0.1810
-1.00 -1.00 0.00 0.1100

loop_
_geom_angle_atom_site_label_1
_geom_angle_atom_site_label_2
_geom_angle_atom_site_label_3
_geom_angle
_geom_angle_site_symmetry_1
_geom_angle_site_symmetry_3
_geom_angle_publ_flag
O1 Sc1 N6 75.95(4) . . ?
O1 Sc1 N2 77.99(5) . . ?
O1 Sc1 N5 144.40(4) . . ?
O1 Sc1 N1 132.04(5) . . ?
O1 Sc1 N3 69.36(4) . . ?
O1 Sc1 N4 81.77(5) . . ?
O3 Sc1 O1 77.08(4) . . ?
O3 Sc1 N6 65.89(4) . . ?
O3 Sc1 N2 86.37(5) . . ?
O3 Sc1 N5 84.77(4) . . ?
O3 Sc1 N1 70.67(4) . . ?
O3 Sc1 N3 141.60(5) . . ?
O3 Sc1 N4 130.72(5) . . ?
O5 Sc1 O1 139.35(5) . . ?
O5 Sc1 O3 140.05(5) . . ?
O5 Sc1 N6 127.33(5) . . ?
O5 Sc1 N2 87.22(5) . . ?
O5 Sc1 N5 70.60(4) . . ?
O5 Sc1 N1 70.79(5) . . ?
O5 Sc1 N3 70.00(4) . . ?
O5 Sc1 N4 80.40(5) . . ?
N2 Sc1 N6 145.37(5) . . ?
N5 Sc1 N6 68.70(4) . . ?
N5 Sc1 N2 131.55(5) . . ?
N5 Sc1 N3 133.62(5) . . ?
N1 Sc1 N6 118.86(4) . . ?
N1 Sc1 N2 65.66(4) . . ?
N1 Sc1 N5 66.46(4) . . ?
N1 Sc1 N3 120.24(5) . . ?
N1 Sc1 N4 146.04(5) . . ?
N3 Sc1 N6 120.65(4) . . ?
N3 Sc1 N2 69.17(5) . . ?
N4 Sc1 N6 65.99(4) . . ?
N4 Sc1 N2 131.64(5) . . ?
N4 Sc1 N5 87.54(4) . . ?
N4 Sc1 N3 62.64(5) . . ?
C1 O1 Sc1 129.25(11) . . ?
C25 O3 Sc1 124.65(10) . . ?
O1 C1 C2 117.12(14) . . ?
O2 C1 O1 124.08(16) . . ?
O2 C1 C2 118.77(14) . . ?
O5 C14 C13 117.37(15) . . ?
O6 C14 O5 124.43(16) . . ?
O6 C14 C13 118.16(16) . . ?
C14 O5 Sc1 127.75(11) . . ?
H9A C9 H9B 107.7 . . ?
N6 C9 H9A 108.9 . . ?
N6 C9 H9B 108.9 . . ?
N6 C9 C8 113.43(13) . . ?
C8 C9 H9A 108.9 . . ?
C8 C9 H9B 108.9 . . ?
H11A C11 H11B 108.1 . . ?
C10 C11 H11A 109.6 . . ?
C10 C11 H11B 109.6 . . ?
N5 C11 H11A 109.6 . . ?
N5 C11 H11B 109.6 . . ?
N5 C11 C10 110.36(13) . . ?
O3 C25 C26 116.93(13) . . ?
O4 C25 O3 124.40(15) . . ?
O4 C25 C26 118.67(14) . . ?
C1 C2 H2A 109.0 . . ?
C1 C2 H2B 109.0 . . ?
H2A C2 H2B 107.8 . . ?
N3 C2 C1 112.71(13) . . ?
N3 C2 H2A 109.0 . . ?
N3 C2 H2B 109.0 . . ?
C5 C4 C3 121.94(16) . . ?
N4 C4 C3 115.85(15) . . ?
N4 C4 C5 122.05(18) . . ?
H12A C12 H12B 108.1 . . ?
C15 C12 H12A 109.5 . . ?
C15 C12 H12B 109.5 . . ?
N5 C12 H12A 109.5 . . ?
N5 C12 H12B 109.5 . . ?
N5 C12 C15 110.76(13) . . ?
C4 C3 H3A 110.0 . . ?
C4 C3 H3B 110.0 . . ?
H3A C3 H3B 108.4 . . ?
N3 C3 C4 108.48(14) . . ?
N3 C3 H3A 110.0 . . ?
N3 C3 H3B 110.0 . . ?
C14 C13 H13A 109.0 . . ?
C14 C13 H13B 109.0 . . ?
H13A C13 H13B 107.8 . . ?
N5 C13 C14 113.08(13) . . ?
N5 C13 H13A 109.0 . . ?
N5 C13 H13B 109.0 . . ?
H22A C22 H22B 107.9 . . ?
H22C C22 H22D 105.2 . . ?
N2 C22 H22A 109.2 . . ?
N2 C22 H22B 109.2 . . ?
N2 C22 H22C 103.4 . . ?
N2 C22 H22D 103.4 . . ?
N2 C22 C21A 112.2(2) . . ?
N2 C22 C21B 135.2(4) . . ?
C21A C22 H22A 109.2 . . ?
C21A C22 H22B 109.2 . . ?
C21B C22 H22C 103.4 . . ?
C21B C22 H22D 103.4 . . ?
C9 N6 Sc1 112.75(10) . . ?
C9 N6 C10 110.45(13) . . ?
C26 N6 Sc1 103.03(9) . . ?
C26 N6 C9 111.60(13) . . ?
C26 N6 C10 109.00(13) . . ?
C10 N6 Sc1 109.73(9) . . ?
C25 C26 H26A 109.5 . . ?
C25 C26 H26B 109.5 . . ?
N6 C26 C25 110.67(13) . . ?
N6 C26 H26A 109.5 . . ?
N6 C26 H26B 109.5 . . ?
H26A C26 H26B 108.1 . . ?
H24A C24 H24B 108.1 . . ?
N3 C24 H24A 109.6 . . ?
N3 C24 H24B 109.6 . . ?
N3 C24 C23 110.49(15) . . ?
C23 C24 H24A 109.6 . . ?
C23 C24 H24B 109.6 . . ?
C6 C7 H7 120.6 . . ?
C6 C7 C8 118.87(18) . . ?
C8 C7 H7 120.6 . . ?
C15 C16 H16 120.6 . . ?
C17 C16 H16 120.6 . . ?
C17 C16 C15 118.90(17) . . ?
C16 C15 C12 122.13(15) . . ?
N1 C15 C12 115.37(13) . . ?
N1 C15 C16 122.49(16) . . ?
C22 N2 Sc1 106.89(11) . . ?
C22 N2 C23 111.98(14) . . ?
C22 N2 C20 110.48(15) . . ?
C23 N2 Sc1 110.17(10) . . ?
C20 N2 Sc1 108.70(10) . . ?
C20 N2 C23 108.56(14) . . ?
C11 C10 H10A 109.4 . . ?
C11 C10 H10B 109.4 . . ?
N6 C10 C11 111.15(13) . . ?
N6 C10 H10A 109.4 . . ?
N6 C10 H10B 109.4 . . ?
H10A C10 H10B 108.0 . . ?
C7 C6 H6 120.5 . . ?
C5 C6 C7 119.04(17) . . ?
C5 C6 H6 120.5 . . ?
C7 C8 C9 120.96(16) . . ?
N4 C8 C9 116.16(14) . . ?
N4 C8 C7 122.39(16) . . ?
C4 C5 H5 120.4 . . ?
C6 C5 C4 119.26(18) . . ?
C6 C5 H5 120.4 . . ?
C11 N5 Sc1 112.91(9) . . ?
C11 N5 C12 109.05(12) . . ?
C12 N5 Sc1 107.80(9) . . ?
C13 N5 Sc1 108.63(9) . . ?
C13 N5 C11 109.79(13) . . ?
C13 N5 C12 108.54(13) . . ?
C15 N1 Sc1 119.44(10) . . ?
C19 N1 Sc1 122.26(11) . . ?
C19 N1 C15 118.27(14) . . ?
C2 N3 Sc1 108.31(9) . . ?
C3 N3 Sc1 109.31(10) . . ?
C3 N3 C2 109.57(14) . . ?
C24 N3 Sc1 109.48(10) . . ?
C24 N3 C2 110.57(13) . . ?
C24 N3 C3 109.57(14) . . ?
C24 C23 H23A 109.4 . . ?
C24 C23 H23B 109.4 . . ?
N2 C23 C24 111.06(14) . . ?
N2 C23 H23A 109.4 . . ?
N2 C23 H23B 109.4 . . ?
H23A C23 H23B 108.0 . . ?
C4 N4 Sc1 119.01(11) . . ?
C8 N4 Sc1 122.86(10) . . ?
C8 N4 C4 117.83(14) . . ?
N1 C19 C20 115.69(15) . . ?
N1 C19 C18 122.18(17) . . ?
C18 C19 C20 121.94(16) . . ?
N2 C20 C19 111.43(15) . . ?
N2 C20 H20A 109.3 . . ?
N2 C20 H20B 109.3 . . ?
C19 C20 H20A 109.3 . . ?
C19 C20 H20B 109.3 . . ?
H20A C20 H20B 108.0 . . ?
C16 C17 H17 120.5 . . ?
C16 C17 C18 118.95(17) . . ?
C18 C17 H17 120.5 . . ?
C19 C18 H18 120.5 . . ?
C17 C18 C19 119.07(18) . . ?
C17 C18 H18 120.5 . . ?
O7A C21A C22 130.0(3) . . ?
O7A C21A O8A 123.3(3) . . ?
O8A C21A C22 106.7(3) . . ?
C21A O8A H8A 109.5 . . ?
O7B C21B C22 125.1(8) . . ?
O7B C21B O8B 124.8(9) . . ?
O8B C21B C22 109.8(7) . . ?
C21B O8B H8B 109.5 . . ?
H9C O9 H9D 98(4) . . ?
H10C O10 H10D 101(3) . . ?
H11C O11 H11D 112(4) . . ?

loop_
_geom_bond_atom_site_label_1
_geom_bond_atom_site_label_2
_geom_bond_distance
_geom_bond_site_symmetry_2
_geom_bond_publ_flag
Sc1 O1 2.1416(11) . ?
Sc1 O3 2.1391(11) . ?
Sc1 O5 2.1301(12) . ?
Sc1 N6 2.6385(13) . ?
Sc1 N2 2.6093(14) . ?
Sc1 N5 2.5137(13) . ?
Sc1 N1 2.4589(13) . ?
Sc1 N3 2.5514(14) . ?
Sc1 N4 2.4673(14) . ?
O1 C1 1.2671(19) . ?
O3 C25 1.2744(19) . ?
O4 C25 1.241(2) . ?
C1 O2 1.243(2) . ?
C1 C2 1.512(2) . ?
C14 O5 1.266(2) . ?
C14 C13 1.499(2) . ?
C14 O6 1.230(2) . ?
C9 H9A 0.9700 . ?
C9 H9B 0.9700 . ?
C9 N6 1.471(2) . ?
C9 C8 1.499(2) . ?
C11 H11A 0.9700 . ?
C11 H11B 0.9700 . ?
C11 C10 1.504(2) . ?
C11 N5 1.482(2) . ?
C25 C26 1.514(2) . ?
C2 H2A 0.9700 . ?
C2 H2B 0.9700 . ?
C2 N3 1.478(2) . ?
C4 C3 1.500(3) . ?
C4 C5 1.387(3) . ?
C4 N4 1.348(2) . ?
C12 H12A 0.9700 . ?
C12 H12B 0.9700 . ?
C12 C15 1.499(2) . ?
C12 N5 1.487(2) . ?
C3 H3A 0.9700 . ?
C3 H3B 0.9700 . ?
C3 N3 1.476(2) . ?
C13 H13A 0.9700 . ?
C13 H13B 0.9700 . ?
C13 N5 1.480(2) . ?
C22 H22A 0.9700 . ?
C22 H22B 0.9700 . ?
C22 H22C 0.9700 . ?
C22 H22D 0.9700 . ?
C22 N2 1.467(3) . ?
C22 C21A 1.546(4) . ?
C22 C21B 1.526(10) . ?
N6 C26 1.469(2) . ?
N6 C10 1.480(2) . ?
C26 H26A 0.9700 . ?
C26 H26B 0.9700 . ?
C24 H24A 0.9700 . ?
C24 H24B 0.9700 . ?
C24 N3 1.471(2) . ?
C24 C23 1.500(3) . ?
C7 H7 0.9300 . ?
C7 C6 1.380(3) . ?
C7 C8 1.387(2) . ?
C16 H16 0.9300 . ?
C16 C15 1.383(2) . ?
C16 C17 1.377(3) . ?
C15 N1 1.342(2) . ?
N2 C23 1.490(2) . ?
N2 C20 1.483(2) . ?
C10 H10A 0.9700 . ?
C10 H10B 0.9700 . ?
C6 H6 0.9300 . ?
C6 C5 1.374(3) . ?
C8 N4 1.346(2) . ?
C5 H5 0.9300 . ?
N1 C19 1.341(2) . ?
C23 H23A 0.9700 . ?
C23 H23B 0.9700 . ?
C19 C20 1.503(3) . ?
C19 C18 1.383(2) . ?
C20 H20A 0.9700 . ?
C20 H20B 0.9700 . ?
C17 H17 0.9300 . ?
C17 C18 1.382(3) . ?
C18 H18 0.9300 . ?
C21A O7A 1.193(4) . ?
C21A O8A 1.323(4) . ?
O8A H8A 0.8200 . ?
C21B O7B 1.195(11) . ?
C21B O8B 1.292(10) . ?
O8B H8B 0.8200 . ?
O9 H9C 0.832(19) . ?
O9 H9D 0.823(19) . ?
O10 H10C 0.826(18) . ?
O10 H10D 0.815(18) . ?
O11 H11C 0.817(18) . ?
O11 H11D 0.824(18) . ?

loop_
_geom_torsion_atom_site_label_1
_geom_torsion_atom_site_label_2
_geom_torsion_atom_site_label_3
_geom_torsion_atom_site_label_4
_geom_torsion
_geom_torsion_site_symmetry_1
_geom_torsion_site_symmetry_2
_geom_torsion_site_symmetry_3
_geom_torsion_site_symmetry_4
_geom_torsion_publ_flag
Sc1 O1 C1 O2 -179.14(12) . . . . ?
Sc1 O1 C1 C2 -1.4(2) . . . . ?
Sc1 O3 C25 O4 150.49(13) . . . . ?
Sc1 O3 C25 C26 -29.38(18) . . . . ?
Sc1 N6 C26 C25 33.62(14) . . . . ?
Sc1 N6 C10 C11 41.62(15) . . . . ?
Sc1 N2 C23 C24 38.57(17) . . . . ?
Sc1 N2 C20 C19 44.52(18) . . . . ?
Sc1 N1 C19 C20 6.9(2) . . . . ?
Sc1 N1 C19 C18 -178.06(14) . . . . ?
O1 C1 C2 N3 15.6(2) . . . . ?
O3 C25 C26 N6 -11.4(2) . . . . ?
O4 C25 C26 N6 168.70(14) . . . . ?
C1 C2 N3 Sc1 -19.11(17) . . . . ?
C1 C2 N3 C3 -138.27(15) . . . . ?
C1 C2 N3 C24 100.85(17) . . . . ?
C14 C13 N5 Sc1 -13.96(18) . . . . ?
C14 C13 N5 C11 -137.87(16) . . . . ?
C14 C13 N5 C12 103.01(17) . . . . ?
O5 C14 C13 N5 18.7(2) . . . . ?
C9 N6 C26 C25 154.86(13) . . . . ?
C9 N6 C10 C11 -83.28(16) . . . . ?
C9 C8 N4 Sc1 -22.0(2) . . . . ?
C9 C8 N4 C4 164.27(15) . . . . ?
O2 C1 C2 N3 -166.50(15) . . . . ?
C4 C3 N3 Sc1 -48.91(15) . . . . ?
C4 C3 N3 C2 69.64(16) . . . . ?
C4 C3 N3 C24 -168.88(14) . . . . ?
C12 C15 N1 Sc1 2.04(18) . . . . ?
C12 C15 N1 C19 -179.89(15) . . . . ?
C3 C4 C5 C6 172.99(17) . . . . ?
C3 C4 N4 Sc1 18.29(19) . . . . ?
C3 C4 N4 C8 -167.73(15) . . . . ?
C13 C14 O5 Sc1 -14.4(2) . . . . ?
C22 N2 C23 C24 157.39(15) . . . . ?
C22 N2 C20 C19 -72.48(19) . . . . ?
N6 C9 C8 C7 -153.68(16) . . . . ?
N6 C9 C8 N4 34.2(2) . . . . ?
C26 N6 C10 C11 153.76(14) . . . . ?
C7 C6 C5 C4 -3.6(3) . . . . ?
C7 C8 N4 Sc1 166.00(13) . . . . ?
C7 C8 N4 C4 -7.7(2) . . . . ?
C16 C15 N1 Sc1 -179.06(13) . . . . ?
C16 C15 N1 C19 -1.0(2) . . . . ?
C16 C17 C18 C19 0.4(3) . . . . ?
C15 C12 N5 Sc1 49.38(14) . . . . ?
C15 C12 N5 C11 172.29(13) . . . . ?
C15 C12 N5 C13 -68.12(16) . . . . ?
C15 C16 C17 C18 2.3(3) . . . . ?
C15 N1 C19 C20 -171.12(16) . . . . ?
C15 N1 C19 C18 3.9(3) . . . . ?
N2 C22 C21A O7A -2.4(5) . . . . ?
N2 C22 C21A O8A 175.4(3) . . . . ?
N2 C22 C21B O7B 108.0(13) . . . . ?
N2 C22 C21B O8B -66.4(10) . . . . ?
C10 C11 N5 Sc1 46.88(15) . . . . ?
C10 C11 N5 C12 -72.93(16) . . . . ?
C10 C11 N5 C13 168.26(14) . . . . ?
C10 N6 C26 C25 -82.88(16) . . . . ?
C6 C7 C8 C9 -169.39(17) . . . . ?
C6 C7 C8 N4 2.2(3) . . . . ?
C8 C9 N6 Sc1 -29.23(18) . . . . ?
C8 C9 N6 C26 -144.64(15) . . . . ?
C8 C9 N6 C10 93.93(17) . . . . ?
C8 C7 C6 C5 3.5(3) . . . . ?
C5 C4 C3 N3 -153.52(16) . . . . ?
C5 C4 N4 Sc1 -166.32(13) . . . . ?
C5 C4 N4 C8 7.7(2) . . . . ?
N5 C11 C10 N6 -60.40(18) . . . . ?
N5 C12 C15 C16 145.42(16) . . . . ?
N5 C12 C15 N1 -35.67(19) . . . . ?
N1 C19 C20 N2 -36.1(2) . . . . ?
N1 C19 C18 C17 -3.7(3) . . . . ?
N3 C24 C23 N2 -62.81(19) . . . . ?
C23 C24 N3 Sc1 52.10(15) . . . . ?
C23 C24 N3 C2 -67.15(18) . . . . ?
C23 C24 N3 C3 171.97(14) . . . . ?
C23 N2 C20 C19 164.37(16) . . . . ?
N4 C4 C3 N3 21.9(2) . . . . ?
N4 C4 C5 C6 -2.1(3) . . . . ?
C20 N2 C23 C24 -80.36(18) . . . . ?
C20 C19 C18 C17 171.07(19) . . . . ?
C17 C16 C15 C12 176.69(17) . . . . ?
C17 C16 C15 N1 -2.1(3) . . . . ?
C18 C19 C20 N2 148.87(18) . . . . ?
O6 C14 O5 Sc1 167.93(19) . . . . ?
O6 C14 C13 N5 -163.5(2) . . . . ?
C21A C22 N2 Sc1 175.79(16) . . . . ?
C21A C22 N2 C23 55.0(2) . . . . ?
C21A C22 N2 C20 -66.1(2) . . . . ?
C21B C22 N2 Sc1 -179.2(5) . . . . ?
C21B C22 N2 C23 60.0(5) . . . . ?
C21B C22 N2 C20 -61.1(5) . . . . ?
